data_1571676
loop_
_publ_author_name
'Kakiuchi, Yuya'
'Shapovalova, Svetlana'
'Protsenko, Bogdan'
'Guda, Sergey'
'Safonova, Olga V.'
'Guda, Alexander'
'Cop&#xe9;ret, Christophe'

_publ_section_title
;
 Influence of strong &#x3c0;-acceptor ligands on Cr-K-edge X-ray
 absorption spectral signatures and consequences for the interpretation of
 surface sites in the Phillips catalyst.
;
_journal_issue 13
_journal_name_full 'Catalysis science &amp; technology'
_journal_page_first 3682
_journal_page_last 3690
_journal_paper_doi 10.1039/d3cy01692g
_journal_volume 14
_journal_year 2024
_chemical_formula_moiety 'C60 H90 Cr N4 O8 Si2'
_chemical_formula_sum 'C60 H90 Cr N4 O8 Si2'
_chemical_formula_weight 1103.53
_chemical_name_systematic Cr(OSi(tBu)3)2(XyNC)4
_chemical_properties_physical Air-sensitive,Moisture-sensitive,Oxygen-sensitive
_space_group_crystal_system triclinic
_space_group_IT_number 2
_space_group_name_Hall '-P 1'
_space_group_name_H-M_alt 'P -1'
_atom_sites_solution_hydrogens difmap
_atom_sites_solution_primary dual
_audit_creation_date 2023-07-24
_audit_creation_method
;
Olex2 1.2
(compiled 2018.05.29 svn.r3508 for OlexSys, GUI svn.r5506)
;
_audit_update_record
;
2023-08-02 deposited with the CCDC.	2024-05-20 downloaded from the CCDC.
;
_cell_angle_alpha 109.944(2)
_cell_angle_beta 101.7450(10)
_cell_angle_gamma 105.8320(10)
_cell_formula_units_Z 1
_cell_length_a 11.3465(2)
_cell_length_b 12.5357(2)
_cell_length_c 13.0549(2)
_cell_measurement_reflns_used 15182
_cell_measurement_temperature 100.00(10)
_cell_measurement_theta_max 79.5210
_cell_measurement_theta_min 3.8010
_cell_volume 1586.41(6)
_computing_cell_refinement 'CrysAlisPro 1.171.42.94a (Rigaku OD, 2023)'
_computing_data_collection 'CrysAlisPro 1.171.42.94a (Rigaku OD, 2023)'
_computing_data_reduction 'CrysAlisPro 1.171.42.94a (Rigaku OD, 2023)'
_computing_molecular_graphics 'Olex2 (Dolomanov et al., 2009)'
_computing_publication_material 'Olex2 (Dolomanov et al., 2009)'
_computing_structure_refinement 'ShelXL (Sheldrick, 2015)'
_computing_structure_solution 'ShelXT (Sheldrick, 2015)'
_diffrn_ambient_environment N~2~
_diffrn_ambient_temperature 100.00(10)
_diffrn_detector 'Hybrid Pixel Array Detector'
_diffrn_detector_area_resol_mean 10.0000
_diffrn_detector_type HyPix
_diffrn_measured_fraction_theta_full 1.000
_diffrn_measured_fraction_theta_max 0.975
_diffrn_measurement_details
;
List of Runs (angles in degrees, time in seconds):

  # Type    Start    End  Width  t~exp~   \w     \q     \k     \f   Frames
#--------------------------------------------------------------------------
  1  \w    -69.00 -40.00   0.50    0.58    --  -49.60  89.00  27.00   58
  2  \w    -37.00  20.00   0.50    0.58    --  -49.60  89.00  27.00  114
  3  \w    -18.00  65.00   0.50    0.58    --   49.60 -89.00 -88.00  166
  4  \w    -73.00 -48.00   0.50    2.32    --  -90.00  89.00  27.00   50
  5  \w   -144.00-119.00   0.50    2.32    --  -90.00 -89.00 -88.00   50
  6  \w     60.00  87.00   0.50    2.32    --  111.50 -89.00 -88.00   54
  7  \w    -11.00  24.00   0.50    0.58    --  -49.60  19.00 120.00   70
  8  \w   -114.00 -74.00   0.50    0.58    --  -49.60-125.00  30.00   80
  9  \w    -26.00   3.00   0.50    0.58    --  -49.60  19.00-180.00   58
 10  \w   -108.00 -76.00   0.50    0.58    --  -49.60-125.00 -30.00   64
 11  \w    -26.00  -1.00   0.50    0.58    --  -49.60  19.00  60.00   50
 12  \w     49.00  76.00   0.50    0.58    --   49.60  38.00  60.00   54
 13  \w    -22.00  26.00   0.50    0.58    --   49.60 -19.00   0.00   96
 14  \w    -20.00  60.00   0.50    0.58    --   49.60 -57.00 -60.00  160
 15  \w     92.00 117.00   0.50    0.58    --   49.60  38.00  60.00   50
 16  \w    -50.00 -22.00   0.50    2.32    --  -90.00  45.00-120.00   56
 17  \w    -48.00 -18.00   0.50    2.32    --  -90.00  45.00 -30.00   60
 18  \w   -145.00-119.00   0.50    2.32    --  -90.00 -45.00 120.00   52
 19  \w    -50.00 -18.00   0.50    2.32    --  -90.00  45.00-150.00   64
 20  \w    104.00 166.00   0.50    2.32    --  111.50  15.00   0.00  124
 21  \w     54.00 105.00   0.50    2.32    --  111.50 -95.00-120.00  102
 22  \w     77.00 111.00   0.50    2.32    --  111.50-125.00-180.00   68
 23  \w     44.00  70.00   0.50    2.32    --  111.50 -61.00  90.00   52
 24  \w    136.00 162.00   0.50    2.32    --  111.50 125.00 150.00   52
 25  \w     43.00  68.00   0.50    2.32    --  111.50-125.00-180.00   50
 26  \w     41.00  71.00   0.50    2.32    --  111.50 -61.00  60.00   60
 27  \w    109.00 176.00   0.50    2.32    --  111.50  45.00 -90.00  134
 28  \w     43.00  69.00   0.50    2.32    --  111.50 -61.00 120.00   52
 29  \w    108.00 134.00   0.50    2.32    --  111.50  30.00-120.00   52
 30  \w     45.00  70.00   0.50    2.32    --  111.50-125.00-150.00   50
 31  \w     44.00  71.00   0.50    2.32    --  111.50 -61.00 -60.00   54
 32  \w    112.00 167.00   0.50    2.32    --  111.50  30.00  30.00  110
 33  \w     42.00 104.00   0.50    2.32    --  111.50 -95.00 -60.00  124
 34  \w     43.00  95.00   0.50    2.32    --  111.50 -95.00  60.00  104
 35  \w     44.00  71.00   0.50    2.32    --  111.50 -61.00-150.00   54
 36  \w     49.00 105.00   0.50    2.32    --  111.50 -95.00  30.00  112
 37  \w     48.00  77.00   0.50    2.32    --  111.50-125.00 150.00   58
 38  \w    109.00 149.00   0.50    2.32    --  111.50 125.00-150.00   80
 39  \w     53.00 108.00   0.50    2.32    --  111.50-109.00-130.90  110
 40  \w     77.00 103.00   0.50    2.32    --  111.50 -95.00 150.00   52
 41  \w     51.00 105.00   0.50    2.32    --  111.50 -96.00 -25.36  108
 42  \w     41.00  67.00   0.50    2.32    --  111.50 -95.00 150.00   52
 43  \w     41.00  89.00   0.50    2.32    --  111.50 -95.00-180.00   96
 44  \w     41.00  71.00   0.50    2.32    --  111.50 -61.00 -30.00   60
 45  \w    106.00 175.00   0.50    2.32    --  111.50  30.00-150.00  138
 46  \w     86.00 111.00   0.50    2.32    --  111.50-125.00 150.00   50
 47  \w    114.00 140.00   0.50    2.32    --  111.50  15.00 120.00   52
 48  \w     75.00 100.00   0.50    2.32    --  111.50 -95.00 -90.00   50
 49  \w     80.00 105.00   0.50    2.32    --  111.50 -95.00   0.00   50
 50  \w     52.00  78.00   0.50    2.32    --  111.50 -95.00   0.00   52
 51  \w     54.00 100.00   0.50    2.32    --  111.50 -95.00-150.00   92
 52  \w     77.00 105.00   0.50    2.32    --  111.50 -95.00  90.00   56
 53  \w    113.00 175.00   0.50    2.32    --  111.50  15.00 -30.00  124
 54  \w    138.00 172.00   0.50    2.32    --  111.50  30.00-120.00   68
 55  \w    105.00 175.00   0.50    2.32    --  111.50  89.00  27.00  140
;
_diffrn_measurement_device 'four-circle diffractometer'
_diffrn_measurement_device_type 'XtaLAB Synergy, Dualflex, HyPix'
_diffrn_measurement_method '\w scans'
_diffrn_orient_matrix_type 'CrysAlisPro convention (1999,Acta A55,543-557)'
_diffrn_orient_matrix_UB_11 0.0497757000
_diffrn_orient_matrix_UB_12 -0.0208463000
_diffrn_orient_matrix_UB_13 -0.1037793000
_diffrn_orient_matrix_UB_21 0.0988201000
_diffrn_orient_matrix_UB_22 0.1326897000
_diffrn_orient_matrix_UB_23 0.0610375000
_diffrn_orient_matrix_UB_31 0.1003737000
_diffrn_orient_matrix_UB_32 -0.0423489000
_diffrn_orient_matrix_UB_33 0.0562395000
_diffrn_radiation_monochromator mirror
_diffrn_radiation_probe x-ray
_diffrn_radiation_type CuK\a
_diffrn_radiation_wavelength 1.54184
_diffrn_reflns_av_R_equivalents 0.0263
_diffrn_reflns_av_unetI/netI 0.0263
_diffrn_reflns_Laue_measured_fraction_full 1.000
_diffrn_reflns_Laue_measured_fraction_max 0.975
_diffrn_reflns_limit_h_max 14
_diffrn_reflns_limit_h_min -13
_diffrn_reflns_limit_k_max 15
_diffrn_reflns_limit_k_min -16
_diffrn_reflns_limit_l_max 16
_diffrn_reflns_limit_l_min -16
_diffrn_reflns_number 24416
_diffrn_reflns_point_group_measured_fraction_full 1.000
_diffrn_reflns_point_group_measured_fraction_max 0.975
_diffrn_reflns_theta_full 67.684
_diffrn_reflns_theta_max 80.269
_diffrn_reflns_theta_min 3.813
_diffrn_source 'micro-focus sealed X-ray tube'
_diffrn_source_type 'PhotonJet (Cu) X-ray Source'
_exptl_absorpt_coefficient_mu 2.258
_exptl_absorpt_correction_T_max 1.00000
_exptl_absorpt_correction_T_min 0.76272
_exptl_absorpt_correction_type multi-scan
_exptl_absorpt_process_details
;
CrysAlisPro 1.171.42.94a (Rigaku Oxford Diffraction, 2023)
Empirical absorption correction using spherical harmonics,
implemented in SCALE3 ABSPACK scaling algorithm.
;
_exptl_crystal_colour red
_exptl_crystal_colour_primary red
_exptl_crystal_density_diffrn 1.155
_exptl_crystal_description block
_exptl_crystal_F_000 594
_exptl_crystal_preparation 'recrystallization from pentane'
_exptl_crystal_recrystallization_method 'Re-crystallisation from solvent: n-pentane'
_exptl_crystal_size_max 0.2
_exptl_crystal_size_mid 0.2
_exptl_crystal_size_min 0.05
_refine_diff_density_max 0.328
_refine_diff_density_min -0.519
_refine_diff_density_rms 0.053
_refine_ls_extinction_method none
_refine_ls_goodness_of_fit_ref 0.996
_refine_ls_hydrogen_treatment refall
_refine_ls_matrix_type full
_refine_ls_number_parameters 520
_refine_ls_number_reflns 6771
_refine_ls_number_restraints 0
_refine_ls_restrained_S_all 0.996
_refine_ls_R_factor_all 0.0336
_refine_ls_R_factor_gt 0.0322
_refine_ls_shift/su_max 0.001
_refine_ls_shift/su_mean 0.000
_refine_ls_structure_factor_coef Fsqd
_refine_ls_weighting_details 'w=1/[\s^2^(Fo^2^)+(0.1000P)^2^] where P=(Fo^2^+2Fc^2^)/3'
_refine_ls_weighting_scheme calc
_refine_ls_wR_factor_gt 0.1089
_refine_ls_wR_factor_ref 0.1118
_reflns_Friedel_coverage 0.000
_reflns_number_gt 6592
_reflns_number_total 6771
_reflns_threshold_expression 'I > 2\s(I)'
_cod_data_source_file d3cy01692g4.cif
_cod_data_source_block yyk_crii_20230721_auto
_cod_depositor_comments 'Adding full bibliography for 1571676--1571678.cif.'
_cod_original_cell_volume 1586.41(5)
_cod_database_code 1571676
_shelx_shelxl_version_number 2018/3
_chemical_oxdiff_formula CrNCHOSi
_chemical_oxdiff_usercomment 'recry pentane'
_shelx_space_group_comment
;
The symmetry employed for this shelxl refinement is uniquely defined
by the following loop, which should always be used as a source of
symmetry information in preference to the above space-group names.
They are only intended as comments.
;
_shelx_estimated_absorpt_t_max 0.895
_shelx_estimated_absorpt_t_min 0.661
_diffrn_oxdiff_digest_frames
;
01f83ef9ae2eb155e55d108397d7d6912f000311194
;
_reflns_odcompleteness_completeness 99.60
_reflns_odcompleteness_iscentric 1
_reflns_odcompleteness_theta 74.33
_olex2_refinement_description
;
;
_olex2_exptl_crystal_mounting_method loop
_olex2_submission_special_instructions 'No special instructions were received'
_oxdiff_exptl_absorpt_empirical_details
;
Empirical correction (ABSPACK) includes:
- Absorption correction using spherical harmonics
- Frame scaling
;
_oxdiff_exptl_absorpt_empirical_full_max 1.319
_oxdiff_exptl_absorpt_empirical_full_min 0.835

loop_
_space_group_symop_operation_xyz
'x, y, z'
'-x, -y, -z'

loop_
_atom_site_label
_atom_site_type_symbol
_atom_site_fract_x
_atom_site_fract_y
_atom_site_fract_z
_atom_site_U_iso_or_equiv
_atom_site_adp_type
_atom_site_occupancy
_atom_site_site_symmetry_order
_atom_site_calc_flag
_atom_site_refinement_flags_posn
_atom_site_refinement_flags_adp
_atom_site_refinement_flags_occupancy
_atom_site_disorder_assembly
_atom_site_disorder_group
Cr01 Cr 0.500000 0.500000 0.500000 0.01321(9) Uani 1 2 d S T P . .
Si02 Si 0.43773(3) 0.25102(3) 0.25269(2) 0.01685(10) Uani 1 1 d . . . . .
O003 O 0.50150(8) 0.37388(7) 0.36521(7) 0.01923(17) Uani 1 1 d . . . . .
O004 O 0.32966(8) 0.26448(8) 0.15784(7) 0.02206(18) Uani 1 1 d . . . . .
O005 O 0.54720(8) 0.21535(8) 0.19786(7) 0.02138(18) Uani 1 1 d . . . . .
O006 O 0.35729(8) 0.13109(8) 0.26862(7) 0.02304(18) Uani 1 1 d . . . . .
N007 N 0.25676(10) 0.31019(9) 0.51222(9) 0.0205(2) Uani 1 1 d . . . . .
N008 N 0.30674(10) 0.55688(9) 0.33103(9) 0.0210(2) Uani 1 1 d . . . . .
C009 C 0.34700(11) 0.37901(10) 0.50897(9) 0.0176(2) Uani 1 1 d . . . . .
C00A C 0.37623(11) 0.53671(10) 0.39462(10) 0.0183(2) Uani 1 1 d . . . . .
C00B C 0.23824(11) 0.58658(10) 0.25047(10) 0.0203(2) Uani 1 1 d . . . . .
C00C C 0.12431(12) 0.60462(11) 0.26114(10) 0.0231(2) Uani 1 1 d . . . . .
C00D C 0.28736(12) 0.59641(12) 0.16251(11) 0.0263(3) Uani 1 1 d . . . . .
C00E C 0.67360(12) 0.29496(12) 0.21322(10) 0.0224(2) Uani 1 1 d . . . . .
C00F C 0.10535(12) 0.20178(11) 0.58175(11) 0.0239(2) Uani 1 1 d . . . . .
C00G C 0.39997(12) 0.05999(11) 0.32326(11) 0.0250(3) Uani 1 1 d . . . . .
C00H C 0.13150(11) 0.23300(10) 0.49325(11) 0.0204(2) Uani 1 1 d . . . . .
C00I C 0.25246(13) 0.18406(13) 0.03951(10) 0.0275(3) Uani 1 1 d . . . . .
C00J C 0.03798(12) 0.19143(11) 0.38550(11) 0.0235(2) Uani 1 1 d . . . . .
C00K C -0.08722(12) 0.11689(12) 0.36864(12) 0.0278(3) Uani 1 1 d . . . . .
C00L C -0.02187(13) 0.12905(13) 0.56110(13) 0.0296(3) Uani 1 1 d . . . . .
C00M C 0.66616(13) 0.40514(13) 0.19052(12) 0.0276(3) Uani 1 1 d . . . . .
C00N C -0.11696(12) 0.08749(12) 0.45629(14) 0.0311(3) Uani 1 1 d . . . . .
C00O C 0.07752(15) 0.59293(15) 0.35798(13) 0.0325(3) Uani 1 1 d . . . . .
C00P C 0.21050(14) 0.24386(14) 0.69377(13) 0.0308(3) Uani 1 1 d . . . . .
C00Q C 0.07286(14) 0.22682(13) 0.29342(12) 0.0299(3) Uani 1 1 d . . . . .
C00R C 0.21752(15) 0.62624(14) 0.08323(12) 0.0320(3) Uani 1 1 d . . . . .
C00S C 0.50568(14) 0.14301(13) 0.43954(13) 0.0319(3) Uani 1 1 d . . . . .
C00T C 0.05822(13) 0.63448(13) 0.17924(12) 0.0292(3) Uani 1 1 d . . . . .
C00U C 0.76255(13) 0.33770(14) 0.33598(12) 0.0285(3) Uani 1 1 d . . . . .
C00V C 0.72128(15) 0.21771(15) 0.12558(13) 0.0332(3) Uani 1 1 d . . . . .
C00W C 0.14737(15) 0.23359(15) 0.01030(13) 0.0360(3) Uani 1 1 d . . . . .
C00X C 0.27997(15) -0.01275(14) 0.34033(14) 0.0359(3) Uani 1 1 d . . . . .
C00Y C 0.10441(15) 0.64531(13) 0.09169(12) 0.0331(3) Uani 1 1 d . . . . .
C00Z C 0.44832(19) -0.02616(15) 0.24409(16) 0.0401(4) Uani 1 1 d . . . . .
C010 C 0.18951(15) 0.05307(14) 0.02448(13) 0.0363(3) Uani 1 1 d . . . . .
C011 C 0.41058(15) 0.57558(18) 0.15669(15) 0.0389(3) Uani 1 1 d . . . . .
C012 C 0.33688(16) 0.18905(19) -0.03685(12) 0.0424(4) Uani 1 1 d . . . . .
H00P H 0.584(2) 0.191(2) 0.4273(18) 0.045(5) Uiso 1 1 d . . . . .
H00A H 0.6055(19) 0.3776(18) 0.1121(17) 0.037(5) Uiso 1 1 d . . . . .
H00B H 0.6326(18) 0.4510(17) 0.2457(16) 0.033(4) Uiso 1 1 d . . . . .
H00D H -0.001(2) 0.600(2) 0.3504(18) 0.046(5) Uiso 1 1 d . . . . .
H00K H -0.1501(16) 0.0929(15) 0.2976(15) 0.024(4) Uiso 1 1 d . . . . .
H00X H 0.807(2) 0.2643(19) 0.1285(17) 0.041(5) Uiso 1 1 d . . . . .
H00J H -0.0006(19) 0.1956(18) 0.2293(17) 0.035(5) Uiso 1 1 d . . . . .
H00N H -0.202(2) 0.0388(19) 0.4445(17) 0.042(5) Uiso 1 1 d . . . . .
H00Y H 0.7204(19) 0.142(2) 0.1391(17) 0.041(5) Uiso 1 1 d . . . . .
H00Q H 0.478(2) 0.202(2) 0.4898(19) 0.046(5) Uiso 1 1 d . . . . .
H01A H 0.257(2) 0.014(2) 0.039(2) 0.056(6) Uiso 1 1 d . . . . .
H00C H 0.7566(17) 0.4564(17) 0.2000(15) 0.028(4) Uiso 1 1 d . . . . .
H0AA H 0.054(2) 0.663(2) 0.0343(18) 0.045(5) Uiso 1 1 d . . . . .
H00T H -0.020(2) 0.6465(19) 0.1882(18) 0.040(5) Uiso 1 1 d . . . . .
H00R H 0.2477(19) 0.6342(18) 0.0213(17) 0.038(5) Uiso 1 1 d . . . . .
H H 0.669(2) 0.189(2) 0.049(2) 0.050(6) Uiso 1 1 d . . . . .
H00Z H 0.088(2) 0.181(2) -0.0711(18) 0.045(5) Uiso 1 1 d . . . . .
H1AA H 0.380(2) -0.076(2) 0.175(2) 0.049(6) Uiso 1 1 d . . . . .
H00G H 0.274(2) 0.205(2) 0.6812(18) 0.044(5) Uiso 1 1 d . . . . .
H00L H -0.039(2) 0.1073(19) 0.6191(18) 0.040(5) Uiso 1 1 d . . . . .
H00U H 0.7635(19) 0.2702(19) 0.3518(17) 0.038(5) Uiso 1 1 d . . . . .
H01G H 0.374(2) 0.270(2) -0.0322(18) 0.045(5) Uiso 1 1 d . . . . .
H01H H 0.404(2) 0.159(2) -0.0160(19) 0.050(6) Uiso 1 1 d . . . . .
H01I H 0.285(2) 0.142(2) -0.1165(19) 0.044(5) Uiso 1 1 d . . . . .
H00 H 0.253(2) 0.051(2) 0.397(2) 0.057(6) Uiso 1 1 d . . . . .
HA H 0.186(2) 0.317(2) 0.0170(18) 0.041(5) Uiso 1 1 d . . . . .
H00S H 0.531(2) 0.094(2) 0.4771(18) 0.044(5) Uiso 1 1 d . . . . .
HB H 0.301(2) -0.063(2) 0.3751(19) 0.049(6) Uiso 1 1 d . . . . .
HC H 0.468(2) -0.080(2) 0.277(2) 0.054(6) Uiso 1 1 d . . . . .
H00E H 0.132(2) 0.659(2) 0.432(2) 0.050(6) Uiso 1 1 d . . . . .
HD H 0.092(2) 0.228(2) 0.0618(18) 0.043(5) Uiso 1 1 d . . . . .
HE H 0.212(2) -0.065(2) 0.2645(19) 0.046(5) Uiso 1 1 d . . . . .
H00M H 0.1079(19) 0.318(2) 0.3229(17) 0.041(5) Uiso 1 1 d . . . . .
H01D H 0.483(2) 0.639(2) 0.221(2) 0.057(6) Uiso 1 1 d . . . . .
H00F H 0.074(2) 0.520(2) 0.3606(19) 0.049(6) Uiso 1 1 d . . . . .
H00V H 0.851(2) 0.389(2) 0.3448(17) 0.041(5) Uiso 1 1 d . . . . .
H00H H 0.255(2) 0.332(2) 0.7297(19) 0.051(6) Uiso 1 1 d . . . . .
H00O H 0.138(2) 0.201(2) 0.2732(19) 0.049(6) Uiso 1 1 d . . . . .
H00W H 0.7314(18) 0.3877(18) 0.3939(16) 0.034(4) Uiso 1 1 d . . . . .
H01B H 0.135(2) 0.005(2) -0.0520(19) 0.045(5) Uiso 1 1 d . . . . .
H01C H 0.141(2) 0.045(2) 0.080(2) 0.051(6) Uiso 1 1 d . . . . .
HF H 0.523(2) 0.018(2) 0.2308(18) 0.046(5) Uiso 1 1 d . . . . .
H01E H 0.4089(19) 0.4955(19) 0.1600(17) 0.038(5) Uiso 1 1 d . . . . .
H01F H 0.429(3) 0.581(3) 0.093(3) 0.074(8) Uiso 1 1 d . . . . .
H00I H 0.179(2) 0.213(2) 0.749(2) 0.061(7) Uiso 1 1 d . . . . .

loop_
_atom_site_aniso_label
_atom_site_aniso_U_11
_atom_site_aniso_U_22
_atom_site_aniso_U_33
_atom_site_aniso_U_23
_atom_site_aniso_U_13
_atom_site_aniso_U_12
Cr01 0.01304(14) 0.01446(14) 0.01219(13) 0.00570(10) 0.00434(9) 0.00494(10)
Si02 0.01868(16) 0.01677(16) 0.01441(15) 0.00570(12) 0.00558(11) 0.00657(12)
O003 0.0206(4) 0.0190(4) 0.0171(4) 0.0055(3) 0.0074(3) 0.0077(3)
O004 0.0240(4) 0.0229(4) 0.0167(4) 0.0064(3) 0.0034(3) 0.0098(3)
O005 0.0249(4) 0.0215(4) 0.0196(4) 0.0077(3) 0.0102(3) 0.0105(3)
O006 0.0233(4) 0.0207(4) 0.0232(4) 0.0105(3) 0.0059(3) 0.0050(3)
N007 0.0199(5) 0.0191(5) 0.0226(5) 0.0083(4) 0.0089(4) 0.0062(4)
N008 0.0209(5) 0.0212(5) 0.0204(5) 0.0088(4) 0.0040(4) 0.0089(4)
C009 0.0189(5) 0.0185(5) 0.0159(5) 0.0071(4) 0.0058(4) 0.0079(4)
C00A 0.0188(5) 0.0172(5) 0.0186(5) 0.0066(4) 0.0083(4) 0.0059(4)
C00B 0.0200(5) 0.0188(5) 0.0196(5) 0.0087(4) 0.0011(4) 0.0066(4)
C00C 0.0219(5) 0.0210(5) 0.0235(6) 0.0083(5) 0.0033(4) 0.0086(4)
C00D 0.0266(6) 0.0273(6) 0.0274(6) 0.0145(5) 0.0083(5) 0.0098(5)
C00E 0.0232(5) 0.0275(6) 0.0238(5) 0.0131(5) 0.0130(4) 0.0132(5)
C00F 0.0219(6) 0.0225(6) 0.0319(6) 0.0145(5) 0.0120(5) 0.0089(5)
C00G 0.0296(6) 0.0202(5) 0.0272(6) 0.0127(5) 0.0097(5) 0.0081(5)
C00H 0.0174(5) 0.0167(5) 0.0277(6) 0.0095(4) 0.0099(4) 0.0052(4)
C00I 0.0269(6) 0.0316(7) 0.0172(5) 0.0057(5) 0.0011(5) 0.0113(5)
C00J 0.0223(6) 0.0198(5) 0.0275(6) 0.0078(5) 0.0087(5) 0.0090(4)
C00K 0.0202(6) 0.0226(6) 0.0358(7) 0.0097(5) 0.0052(5) 0.0073(5)
C00L 0.0269(6) 0.0286(6) 0.0419(7) 0.0214(6) 0.0182(6) 0.0093(5)
C00M 0.0290(6) 0.0313(6) 0.0308(6) 0.0184(5) 0.0149(5) 0.0129(5)
C00N 0.0194(6) 0.0245(6) 0.0492(8) 0.0163(6) 0.0132(5) 0.0055(5)
C00O 0.0314(7) 0.0419(8) 0.0371(7) 0.0218(6) 0.0170(6) 0.0217(6)
C00P 0.0298(6) 0.0337(7) 0.0326(7) 0.0200(6) 0.0120(5) 0.0084(6)
C00Q 0.0277(6) 0.0324(7) 0.0242(6) 0.0102(5) 0.0064(5) 0.0070(5)
C00R 0.0411(8) 0.0338(7) 0.0272(6) 0.0181(6) 0.0113(6) 0.0159(6)
C00S 0.0350(7) 0.0277(6) 0.0315(7) 0.0173(6) 0.0034(5) 0.0089(5)
C00T 0.0261(6) 0.0306(6) 0.0302(6) 0.0120(5) 0.0026(5) 0.0153(5)
C00U 0.0232(6) 0.0392(7) 0.0271(6) 0.0160(6) 0.0097(5) 0.0137(5)
C00V 0.0386(8) 0.0463(8) 0.0308(7) 0.0192(6) 0.0223(6) 0.0276(7)
C00W 0.0332(7) 0.0399(8) 0.0287(7) 0.0119(6) -0.0011(6) 0.0160(6)
C00X 0.0354(7) 0.0294(7) 0.0438(8) 0.0218(6) 0.0139(6) 0.0046(6)
C00Y 0.0405(7) 0.0327(7) 0.0273(6) 0.0155(6) 0.0016(5) 0.0189(6)
C00Z 0.0587(10) 0.0280(7) 0.0453(9) 0.0179(7) 0.0274(8) 0.0224(7)
C010 0.0380(7) 0.0282(7) 0.0254(6) 0.0012(5) -0.0027(6) 0.0098(6)
C011 0.0335(7) 0.0571(10) 0.0439(8) 0.0314(8) 0.0218(7) 0.0233(7)
C012 0.0369(8) 0.0645(11) 0.0196(6) 0.0127(7) 0.0072(6) 0.0176(8)

loop_
_atom_type_symbol
_atom_type_description
_atom_type_scat_dispersion_real
_atom_type_scat_dispersion_imag
_atom_type_scat_source
C C 0.0181 0.0091 'International Tables Vol C Tables 4.2.6.8 and 6.1.1.4'
H H 0.0000 0.0000 'International Tables Vol C Tables 4.2.6.8 and 6.1.1.4'
Cr Cr -0.1635 2.4439 'International Tables Vol C Tables 4.2.6.8 and 6.1.1.4'
N N 0.0311 0.0180 'International Tables Vol C Tables 4.2.6.8 and 6.1.1.4'
O O 0.0492 0.0322 'International Tables Vol C Tables 4.2.6.8 and 6.1.1.4'
Si Si 0.2541 0.3302 'International Tables Vol C Tables 4.2.6.8 and 6.1.1.4'

loop_
_geom_angle_atom_site_label_1
_geom_angle_atom_site_label_2
_geom_angle_atom_site_label_3
_geom_angle
_geom_angle_site_symmetry_1
_geom_angle_site_symmetry_3
_geom_angle_publ_flag
O003 Cr01 O003 180.00(5) . 2_666 ?
O003 Cr01 C009 89.28(4) 2_666 . ?
O003 Cr01 C009 90.72(4) 2_666 2_666 ?
O003 Cr01 C009 90.72(4) . . ?
O003 Cr01 C009 89.28(4) . 2_666 ?
O003 Cr01 C00A 88.57(4) . . ?
O003 Cr01 C00A 88.57(4) 2_666 2_666 ?
O003 Cr01 C00A 91.43(4) . 2_666 ?
O003 Cr01 C00A 91.43(4) 2_666 . ?
C009 Cr01 C009 180.0 2_666 . ?
C00A Cr01 C009 90.46(4) . 2_666 ?
C00A Cr01 C009 89.54(4) 2_666 2_666 ?
C00A Cr01 C009 90.46(4) 2_666 . ?
C00A Cr01 C009 89.54(4) . . ?
C00A Cr01 C00A 180.00(5) . 2_666 ?
O003 Si02 O004 109.19(4) . . ?
O003 Si02 O005 111.36(5) . . ?
O003 Si02 O006 115.41(5) . . ?
O005 Si02 O004 110.18(4) . . ?
O006 Si02 O004 104.59(5) . . ?
O006 Si02 O005 105.82(5) . . ?
Si02 O003 Cr01 154.26(5) . . ?
C00I O004 Si02 131.74(8) . . ?
C00E O005 Si02 128.28(7) . . ?
C00G O006 Si02 131.67(8) . . ?
C009 N007 C00H 165.29(12) . . ?
C00A N008 C00B 172.16(12) . . ?
N007 C009 Cr01 178.16(10) . . ?
N008 C00A Cr01 177.74(10) . . ?
N008 C00B C00C 118.54(11) . . ?
N008 C00B C00D 118.03(11) . . ?
C00C C00B C00D 123.43(11) . . ?
C00B C00C C00O 120.55(11) . . ?
C00T C00C C00B 117.09(12) . . ?
C00T C00C C00O 122.35(12) . . ?
C00B C00D C011 120.33(12) . . ?
C00R C00D C00B 117.03(12) . . ?
C00R C00D C011 122.64(13) . . ?
O005 C00E C00M 110.75(10) . . ?
O005 C00E C00U 109.40(10) . . ?
O005 C00E C00V 105.36(11) . . ?
C00U C00E C00M 110.05(11) . . ?
C00V C00E C00M 110.52(11) . . ?
C00V C00E C00U 110.67(11) . . ?
C00H C00F C00P 121.32(11) . . ?
C00L C00F C00H 117.20(12) . . ?
C00L C00F C00P 121.48(12) . . ?
O006 C00G C00S 110.69(10) . . ?
O006 C00G C00X 105.01(11) . . ?
O006 C00G C00Z 109.66(11) . . ?
C00S C00G C00Z 110.86(13) . . ?
C00X C00G C00S 110.13(12) . . ?
C00X C00G C00Z 110.35(12) . . ?
N007 C00H C00J 117.60(11) . . ?
C00F C00H N007 119.04(11) . . ?
C00F C00H C00J 123.36(11) . . ?
O004 C00I C00W 105.32(11) . . ?
O004 C00I C010 111.43(10) . . ?
O004 C00I C012 109.46(11) . . ?
C010 C00I C00W 109.58(12) . . ?
C012 C00I C00W 110.50(13) . . ?
C012 C00I C010 110.44(13) . . ?
C00H C00J C00Q 120.73(11) . . ?
C00K C00J C00H 117.04(12) . . ?
C00K C00J C00Q 122.23(12) . . ?
C00N C00K C00J 120.85(13) . . ?
C00N C00L C00F 120.99(13) . . ?
C00L C00N C00K 120.52(12) . . ?
C00Y C00R C00D 121.00(13) . . ?
C00Y C00T C00C 120.87(13) . . ?
C00T C00Y C00R 120.58(12) . . ?

loop_
_geom_bond_atom_site_label_1
_geom_bond_atom_site_label_2
_geom_bond_distance
_geom_bond_site_symmetry_2
_geom_bond_publ_flag
Cr01 O003 1.9301(8) . ?
Cr01 O003 1.9301(8) 2_666 ?
Cr01 C009 2.0237(11) 2_666 ?
Cr01 C009 2.0237(11) . ?
Cr01 C00A 2.0186(12) 2_666 ?
Cr01 C00A 2.0186(12) . ?
Si02 O003 1.5714(8) . ?
Si02 O004 1.6440(8) . ?
Si02 O005 1.6436(9) . ?
Si02 O006 1.6366(9) . ?
O004 C00I 1.4405(14) . ?
O005 C00E 1.4348(15) . ?
O006 C00G 1.4376(14) . ?
N007 C009 1.1640(16) . ?
N007 C00H 1.4002(15) . ?
N008 C00A 1.1664(16) . ?
N008 C00B 1.3931(15) . ?
C00B C00C 1.3976(17) . ?
C00B C00D 1.4013(18) . ?
C00C C00O 1.5029(19) . ?
C00C C00T 1.3948(17) . ?
C00D C00R 1.3895(18) . ?
C00D C011 1.5026(19) . ?
C00E C00M 1.5282(17) . ?
C00E C00U 1.5279(17) . ?
C00E C00V 1.5236(17) . ?
C00F C00H 1.4002(17) . ?
C00F C00L 1.3941(17) . ?
C00F C00P 1.5034(19) . ?
C00G C00S 1.5251(18) . ?
C00G C00X 1.5231(19) . ?
C00G C00Z 1.526(2) . ?
C00H C00J 1.4024(17) . ?
C00I C00W 1.5274(19) . ?
C00I C010 1.526(2) . ?
C00I C012 1.521(2) . ?
C00J C00K 1.3956(18) . ?
C00J C00Q 1.5034(18) . ?
C00K C00N 1.391(2) . ?
C00L C00N 1.383(2) . ?
C00R C00Y 1.387(2) . ?
C00T C00Y 1.382(2) . ?
